data_4304195
loop_
_publ_author_name
'Ganglin Xue'
'Xuemei Liu'
'Haisheng Xu'
'Huaiming Hu'
'Feng Fu'
'Jiwu Wang'

_publ_section_title
;
An Unusual Asymmetric Polyoxomolybdate Containing Mixed-Valence Antimony
and Its Derivatives: [Sb4VSb2IIIMo18O73(H2O)2]12- and
{M(H2O)2[Sb4VSb2IIIMo18O73(H2O)2]2}22- (M = MnII, FeII, CuII or CoII)
;
_journal_name_full 'Inorganic Chemistry'
_journal_page_first 2011
_journal_page_last 2016
_journal_paper_doi 10.1021/ic7016648
_journal_volume 47
_journal_year 2008
_chemical_formula_sum 'Cu H140 Mo36 N22 O172 Sb12'
_chemical_formula_weight 8179.66
_chemical_name_systematic
; 
 ? 
;
_space_group_IT_number 2
_symmetry_cell_setting triclinic
_symmetry_space_group_name_Hall '-P 1'
_symmetry_space_group_name_H-M 'P -1'
_atom_sites_solution_hydrogens none
_atom_sites_solution_primary direct
_atom_sites_solution_secondary difmap
_audit_creation_method SHELXL-97
_cell_angle_alpha 69.621(2)
_cell_angle_beta 82.432(2)
_cell_angle_gamma 69.481(2)
_cell_formula_units_Z 1
_cell_length_a 13.7778(17)
_cell_length_b 17.945(2)
_cell_length_c 19.818(3)
_cell_measurement_temperature 293(2)
_cell_volume 4301.5(10)
_computing_cell_refinement 'Bruker SMART'
_computing_data_collection 'Bruker SMART'
_computing_data_reduction 'Bruker SAINT'
_computing_molecular_graphics 'Bruker SHELXTL'
_computing_publication_material 'Bruker SHELXTL'
_computing_structure_refinement 'SHELXL-97 (Sheldrick, 1997)'
_computing_structure_solution 'SHELXS-97 (Sheldrick, 1990)'
_diffrn_ambient_temperature 293(2)
_diffrn_measured_fraction_theta_full 0.983
_diffrn_measured_fraction_theta_max 0.983
_diffrn_measurement_device_type 'CCD area detector'
_diffrn_measurement_method 'phi and omega scans'
_diffrn_radiation_monochromator graphite
_diffrn_radiation_source 'fine-focus sealed tube'
_diffrn_radiation_type MoK\a
_diffrn_radiation_wavelength 0.71073
_diffrn_reflns_av_R_equivalents 0.0201
_diffrn_reflns_av_sigmaI/netI 0.0397
_diffrn_reflns_limit_h_max 14
_diffrn_reflns_limit_h_min -16
_diffrn_reflns_limit_k_max 20
_diffrn_reflns_limit_k_min -21
_diffrn_reflns_limit_l_max 23
_diffrn_reflns_limit_l_min -22
_diffrn_reflns_number 22018
_diffrn_reflns_theta_full 25.10
_diffrn_reflns_theta_max 25.10
_diffrn_reflns_theta_min 1.75
_diffrn_standards_decay_% 0
_diffrn_standards_interval_count 0
_diffrn_standards_interval_time 0
_diffrn_standards_number 0
_exptl_absorpt_coefficient_mu 4.681
_exptl_absorpt_correction_T_max 0.473
_exptl_absorpt_correction_T_min 0.308
_exptl_absorpt_correction_type multi-scan
_exptl_absorpt_process_details SADABS(Bruker,1996)
_exptl_crystal_colour green
_exptl_crystal_density_diffrn 3.157
_exptl_crystal_density_method 'not measured'
_exptl_crystal_description block
_exptl_crystal_F_000 3910
_exptl_crystal_size_max 0.26
_exptl_crystal_size_mid 0.23
_exptl_crystal_size_min 0.16
_refine_diff_density_max 2.142
_refine_diff_density_min -3.585
_refine_diff_density_rms 0.238
_refine_ls_extinction_method none
_refine_ls_goodness_of_fit_ref 1.242
_refine_ls_hydrogen_treatment none
_refine_ls_matrix_type full
_refine_ls_number_parameters 978
_refine_ls_number_reflns 15065
_refine_ls_number_restraints 1
_refine_ls_restrained_S_all 1.263
_refine_ls_R_factor_all 0.0562
_refine_ls_R_factor_gt 0.0460
_refine_ls_shift/su_max 0.001
_refine_ls_shift/su_mean 0.000
_refine_ls_structure_factor_coef Fsqd
_refine_ls_weighting_details 'calc w=1/[\s^2^(Fo^2^)+(0.0858P)^2^+9.1735P] where P=(Fo^2^+2Fc^2^)/3'
_refine_ls_weighting_scheme calc
_refine_ls_wR_factor_gt 0.1535
_refine_ls_wR_factor_ref 0.1590
_reflns_number_gt 12106
_reflns_number_total 15065
_reflns_threshold_expression >2sigma(I)
_cod_data_source_file ic7016648-file004.cif
_cod_data_source_block xb0071m
_cod_depositor_comments
;
The following automatic conversions were performed:
'_symmetry_cell_setting' value 'Triclinic' changed to 'triclinic'
according to '/home/saulius/struct/CIF-dictionaries/cif_core.dic'
dictionary named 'cif_core.dic' version 2.4.1 from 2010-06-29.

Automatic conversion script
Id: cif_fix_enum 1527 2010-12-29 10:47:43Z saulius 
;
_cod_original_cell_volume 4301.4(9)
_cod_database_code 4304195

loop_
_symmetry_equiv_pos_as_xyz
'x, y, z'
'-x, -y, -z'

loop_
_atom_site_label
_atom_site_type_symbol
_atom_site_fract_x
_atom_site_fract_y
_atom_site_fract_z
_atom_site_U_iso_or_equiv
_atom_site_adp_type
_atom_site_occupancy
_atom_site_symmetry_multiplicity
_atom_site_calc_flag
_atom_site_refinement_flags
_atom_site_disorder_assembly
_atom_site_disorder_group
Mo1 Mo 0.25844(7) 0.20516(6) 0.41880(5) 0.0349(2) Uani 1 1 d . . .
Mo2 Mo 0.02605(7) 0.17598(6) 0.46150(5) 0.0395(2) Uani 1 1 d . . .
Mo3 Mo 0.37150(6) 0.24366(5) 0.53069(4) 0.0288(2) Uani 1 1 d . . .
Mo4 Mo -0.08032(6) 0.18187(5) 0.61602(4) 0.02686(19) Uani 1 1 d . . .
Mo5 Mo 0.18836(6) 0.36797(5) 0.63796(4) 0.02152(18) Uani 1 1 d . . .
Mo6 Mo -0.03754(6) 0.34325(5) 0.67614(4) 0.02326(18) Uani 1 1 d . . .
Mo7 Mo 0.21885(7) 0.53136(5) 0.72051(5) 0.0348(2) Uani 1 1 d . . .
Mo8 Mo -0.00586(7) 0.50811(5) 0.75456(4) 0.0305(2) Uani 1 1 d . . .
Mo9 Mo 0.43339(7) 0.38030(6) 0.84701(5) 0.0335(2) Uani 1 1 d . . .
Mo10 Mo -0.01944(6) 0.32552(5) 0.91456(4) 0.02349(18) Uani 1 1 d . . .
Mo11 Mo 0.39981(6) 0.22253(5) 0.77131(4) 0.02237(18) Uani 1 1 d . . .
Mo12 Mo -0.04785(6) 0.16362(5) 0.84716(4) 0.02289(18) Uani 1 1 d . . .
Mo13 Mo 0.37411(6) 0.05765(5) 0.70528(4) 0.02190(18) Uani 1 1 d . . .
Mo14 Mo -0.08129(7) -0.00369(5) 0.78097(4) 0.0289(2) Uani 1 1 d . . .
Mo15 Mo 0.36177(7) -0.12787(5) 0.79485(5) 0.0375(2) Uani 1 1 d . . .
Mo16 Mo 0.13137(7) -0.15856(5) 0.82714(5) 0.0360(2) Uani 1 1 d . . .
Mo17 Mo 0.36992(7) 0.29203(6) 1.01230(5) 0.0368(2) Uani 1 1 d . . .
Mo18 Mo 0.13902(7) 0.26201(5) 1.04941(4) 0.0308(2) Uani 1 1 d . . .
Cu1 Cu 0.0000 0.5000 0.5000 0.0683(7) Uani 1 2 d SD . .
Sb1 Sb 0.15213(5) 0.20072(4) 0.58464(3) 0.02168(15) Uani 1 1 d . . .
Sb2 Sb 0.14202(4) 0.03802(3) 0.74945(3) 0.02054(15) Uani 1 1 d . . .
Sb3 Sb 0.17381(4) 0.19512(3) 0.80873(3) 0.01801(14) Uani 1 1 d . . .
Sb4 Sb 0.21124(5) 0.34273(4) 0.87596(3) 0.02255(15) Uani 1 1 d . . .
Sb5 Sb 0.36116(5) 0.11926(4) 0.95543(3) 0.02814(16) Uani 1 1 d . . .
Sb6 Sb 0.11023(5) 0.09282(4) 0.99985(3) 0.03036(17) Uani 1 1 d . . .
O1 O 0.2964(6) 0.1211(5) 0.3891(4) 0.051(2) Uani 1 1 d . . .
O2 O 0.2848(6) 0.2841(5) 0.3489(4) 0.054(2) Uani 1 1 d . . .
O3 O 0.0697(6) 0.0933(6) 0.4286(5) 0.056(2) Uani 1 1 d . . .
O4 O -0.0902(6) 0.2363(6) 0.4213(4) 0.054(2) Uani 1 1 d . . .
O5 O 0.1091(6) 0.2422(5) 0.4059(4) 0.0420(18) Uani 1 1 d . . .
O6 O -0.1947(5) 0.2347(4) 0.5736(4) 0.0364(16) Uani 1 1 d . . .
O7 O 0.0149(5) 0.2406(4) 0.5386(3) 0.0275(14) Uani 1 1 d . . .
O8 O 0.2116(5) 0.2694(4) 0.5014(3) 0.0251(14) Uani 1 1 d . . .
O9 O 0.3987(6) 0.3224(4) 0.4602(4) 0.0425(18) Uani 1 1 d . . .
O10 O -0.0726(5) 0.4200(4) 0.5895(3) 0.0340(16) Uani 1 1 d D . .
O11 O 0.1293(5) 0.4460(4) 0.5597(3) 0.0340(16) Uani 1 1 d . . .
O12 O 0.2706(6) 0.5771(5) 0.6398(4) 0.048(2) Uani 1 1 d . . .
O13 O 0.0838(5) 0.5510(4) 0.6828(4) 0.0348(16) Uani 1 1 d . . .
O14 O -0.1080(5) 0.5346(4) 0.7000(4) 0.0397(17) Uani 1 1 d . . .
O15 O -0.0447(6) 0.5814(4) 0.7980(4) 0.0470(19) Uani 1 1 d . . .
O16 O 0.1783(6) 0.6095(5) 0.7597(4) 0.050(2) Uani 1 1 d . . .
O17 O -0.1363(5) 0.3724(4) 0.7323(3) 0.0303(15) Uani 1 1 d . . .
O18 O 0.0604(5) 0.3880(3) 0.6982(3) 0.0232(13) Uani 1 1 d . . .
O19 O 0.2464(5) 0.4204(4) 0.6695(3) 0.0302(15) Uani 1 1 d . . .
O20 O 0.3000(5) 0.3067(4) 0.5942(3) 0.0278(14) Uani 1 1 d . . .
O21 O 0.1109(5) 0.2849(4) 0.6327(3) 0.0238(13) Uani 1 1 d . . .
O22 O -0.0815(5) 0.2567(4) 0.6602(3) 0.0248(13) Uani 1 1 d . . .
O23 O -0.0241(5) 0.1133(4) 0.5531(4) 0.0351(16) Uani 1 1 d . . .
O24 O 0.1859(5) 0.1251(4) 0.5216(3) 0.0284(14) Uani 1 1 d . . .
O25 O 0.3780(5) 0.1684(4) 0.4790(4) 0.0352(16) Uani 1 1 d . . .
O26 O -0.1051(5) 0.0986(4) 0.6907(4) 0.0342(16) Uani 1 1 d . . .
O27 O 0.0889(5) 0.1222(4) 0.6570(3) 0.0254(14) Uani 1 1 d . . .
O28 O 0.2930(5) 0.1444(4) 0.6238(3) 0.0259(14) Uani 1 1 d . . .
O29 O 0.4868(5) 0.1862(4) 0.5737(4) 0.0393(17) Uani 1 1 d . . .
O30 O 0.4514(5) 0.2782(4) 0.6973(3) 0.0320(15) Uani 1 1 d . . .
O31 O 0.2500(4) 0.2579(4) 0.7340(3) 0.0223(13) Uani 1 1 d . . .
O32 O 0.0345(4) 0.2317(4) 0.7715(3) 0.0223(13) Uani 1 1 d . . .
O33 O -0.1664(5) 0.2099(4) 0.8113(4) 0.0344(16) Uani 1 1 d . . .
O34 O -0.0422(5) 0.4180(4) 0.8344(3) 0.0306(15) Uani 1 1 d . . .
O35 O 0.1492(5) 0.4452(4) 0.7990(3) 0.0273(14) Uani 1 1 d . . .
O36 O 0.3425(6) 0.4614(4) 0.7713(4) 0.0415(18) Uani 1 1 d . . .
O37 O 0.4732(6) 0.4450(5) 0.8749(4) 0.049(2) Uani 1 1 d . . .
O38 O 0.2907(5) 0.3904(4) 0.9139(3) 0.0316(15) Uani 1 1 d . . .
O39 O 0.0925(5) 0.3611(4) 0.9442(3) 0.0255(14) Uani 1 1 d . . .
O40 O -0.1125(5) 0.3623(4) 0.9713(3) 0.0349(16) Uani 1 1 d . . .
O41 O -0.0678(5) 0.2596(4) 0.8888(3) 0.0264(14) Uani 1 1 d . . .
O42 O 0.1299(5) 0.2844(3) 0.8533(3) 0.0233(13) Uani 1 1 d . . .
O43 O 0.3404(5) 0.3048(4) 0.8209(3) 0.0300(15) Uani 1 1 d . . .
O44 O 0.5361(6) 0.3388(5) 0.7976(4) 0.0479(19) Uani 1 1 d . . .
O45 O 0.4191(5) 0.1242(4) 0.7322(3) 0.0277(14) Uani 1 1 d . . .
O46 O 0.2199(5) 0.1035(4) 0.7665(3) 0.0231(13) Uani 1 1 d . . .
O47 O 0.0119(5) 0.0773(4) 0.8021(3) 0.0272(14) Uani 1 1 d . . .
O48 O -0.1822(5) 0.0420(5) 0.8300(4) 0.0402(17) Uani 1 1 d . . .
O49 O -0.1275(6) -0.0585(5) 0.7454(4) 0.0433(18) Uani 1 1 d . . .
O50 O 0.0751(5) -0.0359(4) 0.7368(3) 0.0270(14) Uani 1 1 d . . .
O51 O 0.2769(5) -0.0105(4) 0.7049(3) 0.0276(14) Uani 1 1 d . . .
O52 O 0.4749(5) 0.0137(4) 0.6570(4) 0.0360(16) Uani 1 1 d . . .
O53 O 0.4623(6) -0.1693(5) 0.7432(5) 0.062(2) Uani 1 1 d . . .
O54 O 0.2612(6) -0.1691(4) 0.7742(4) 0.0402(17) Uani 1 1 d . . .
O55 O 0.0894(6) -0.2150(5) 0.7913(5) 0.051(2) Uani 1 1 d . . .
O56 O -0.0008(5) -0.0906(4) 0.8574(4) 0.0366(16) Uani 1 1 d . . .
O57 O 0.2004(5) -0.0596(4) 0.8378(3) 0.0291(15) Uani 1 1 d . . .
O58 O 0.4014(5) -0.0331(4) 0.7945(3) 0.0305(15) Uani 1 1 d . . .
O59 O 0.5032(5) 0.1598(4) 0.8270(4) 0.0321(15) Uani 1 1 d . . .
O60 O 0.3109(5) 0.1493(4) 0.8571(3) 0.0252(14) Uani 1 1 d . . .
O61 O 0.1097(4) 0.1272(4) 0.8914(3) 0.0219(13) Uani 1 1 d . . .
O62 O -0.0675(5) 0.1019(4) 0.9330(4) 0.0374(16) Uani 1 1 d . . .
O63 O 0.0688(5) 0.2198(4) 0.9944(3) 0.0321(15) Uani 1 1 d . . .
O64 O 0.2730(5) 0.2373(4) 0.9616(3) 0.0269(14) Uani 1 1 d . . .
O65 O 0.4669(6) 0.2797(4) 0.9335(4) 0.0431(18) Uani 1 1 d . . .
O66 O 0.4126(6) 0.3524(5) 1.0441(4) 0.054(2) Uani 1 1 d . . .
O67 O 0.2281(6) 0.3202(4) 1.0518(3) 0.0378(17) Uani 1 1 d . . .
O68 O 0.0359(6) 0.3097(5) 1.0950(4) 0.0445(18) Uani 1 1 d . . .
O69 O 0.1988(6) 0.1640(4) 1.1079(4) 0.0435(19) Uani 1 1 d . . .
O70 O 0.4183(6) 0.1893(5) 1.0683(4) 0.051(2) Uani 1 1 d . . .
O71 O 0.1761(7) -0.2238(5) 0.9110(5) 0.063(3) Uani 1 1 d . . .
O72 O 0.3907(6) -0.1886(5) 0.8829(5) 0.060(2) Uani 1 1 d . . .
O73 O 0.2593(5) 0.0699(4) 1.0070(3) 0.0369(17) Uani 1 1 d . . .
O74 O 0.0487(6) 0.4153(5) 0.4505(4) 0.049(2) Uani 1 1 d . . .
O101 O 0.1990(6) 0.9478(5) 0.9687(4) 0.0458(19) Uiso 1 1 d . . .
O102 O 0.4362(7) 0.9809(5) 0.9221(5) 0.057(2) Uiso 1 1 d . . .
O103 O 0.9041(9) 0.7652(7) 0.7444(6) 0.089(3) Uiso 1 1 d . . .
O104 O 0.2863(9) 0.9627(7) 0.5756(6) 0.085(3) Uiso 1 1 d . . .
O105 O 0.6480(8) 0.1115(6) 0.6812(5) 0.071(3) Uiso 1 1 d . . .
O106 O 0.6765(9) 0.2426(7) 0.7147(6) 0.091(3) Uiso 1 1 d . . .
O107 O 0.3624(9) 0.0169(7) 0.1827(6) 0.090(3) Uiso 1 1 d . . .
O108 O 0.1060(9) 0.9259(7) 0.6130(6) 0.093(3) Uiso 1 1 d . . .
O109 O 0.2587(9) 0.7457(7) 0.6720(6) 0.092(3) Uiso 1 1 d . . .
O110 O 0.7043(10) 0.3937(8) 0.8373(7) 0.109(4) Uiso 1 1 d . . .
O111 O 0.6407(13) 0.1397(10) 0.9367(9) 0.140(5) Uiso 1 1 d . . .
O112 O 0.7745(11) 0.0586(9) 0.5708(7) 0.117(4) Uiso 1 1 d . . .
O113 O 0.3250(10) 0.1569(8) 0.2341(7) 0.100(4) Uiso 1 1 d . . .
O114 O 0.3051(12) 0.4645(10) 0.3412(8) 0.136(5) Uiso 1 1 d . . .
O115 O 0.1849(16) 0.5728(13) 0.9036(11) 0.191(8) Uiso 1 1 d . . .
O116 O 0.435(2) 0.4347(18) 0.5739(15) 0.265(12) Uiso 1 1 d . . .
O117 O 0.6656(17) 0.2235(14) 0.4752(12) 0.201(8) Uiso 1 1 d . . .
O118 O 0.5000 1.0000 0.5000 0.188(11) Uiso 1 2 d S . .
O119 O 0.3244(13) 0.7042(11) 0.0208(9) 0.144(6) Uiso 1 1 d . . .
O120 O 0.2255(19) 0.4537(16) 0.1052(13) 0.233(10) Uiso 1 1 d . . .
O121 O 0.1706(17) 0.6045(14) 0.5178(12) 0.200(8) Uiso 1 1 d . . .
O122 O 0.3300(18) 0.5926(15) 0.3962(12) 0.214(9) Uiso 1 1 d . . .
O123 O 0.461(2) 0.7624(18) 0.6384(15) 0.257(12) Uiso 1 1 d . . .

loop_
_atom_site_aniso_label
_atom_site_aniso_U_11
_atom_site_aniso_U_22
_atom_site_aniso_U_33
_atom_site_aniso_U_23
_atom_site_aniso_U_13
_atom_site_aniso_U_12
Mo1 0.0368(5) 0.0426(5) 0.0241(4) -0.0150(4) 0.0001(4) -0.0078(4)
Mo2 0.0371(5) 0.0551(6) 0.0341(5) -0.0264(4) -0.0062(4) -0.0104(4)
Mo3 0.0271(4) 0.0325(4) 0.0262(4) -0.0107(4) 0.0013(3) -0.0085(4)
Mo4 0.0248(4) 0.0321(4) 0.0249(4) -0.0087(3) -0.0047(3) -0.0098(3)
Mo5 0.0242(4) 0.0185(4) 0.0198(4) -0.0038(3) -0.0041(3) -0.0056(3)
Mo6 0.0220(4) 0.0221(4) 0.0206(4) -0.0047(3) -0.0027(3) -0.0025(3)
Mo7 0.0437(5) 0.0240(4) 0.0366(5) -0.0054(4) -0.0027(4) -0.0147(4)
Mo8 0.0342(5) 0.0244(4) 0.0265(4) -0.0042(3) -0.0051(4) -0.0043(4)
Mo9 0.0332(5) 0.0344(5) 0.0400(5) -0.0157(4) -0.0035(4) -0.0147(4)
Mo10 0.0265(4) 0.0233(4) 0.0197(4) -0.0087(3) -0.0009(3) -0.0051(3)
Mo11 0.0209(4) 0.0230(4) 0.0250(4) -0.0086(3) -0.0036(3) -0.0074(3)
Mo12 0.0231(4) 0.0247(4) 0.0222(4) -0.0081(3) 0.0010(3) -0.0095(3)
Mo13 0.0217(4) 0.0188(4) 0.0240(4) -0.0069(3) -0.0032(3) -0.0043(3)
Mo14 0.0308(5) 0.0318(4) 0.0296(4) -0.0106(4) 0.0015(3) -0.0168(4)
Mo15 0.0326(5) 0.0185(4) 0.0552(6) -0.0056(4) -0.0065(4) -0.0053(4)
Mo16 0.0404(5) 0.0243(4) 0.0424(5) -0.0044(4) -0.0034(4) -0.0148(4)
Mo17 0.0437(5) 0.0366(5) 0.0338(5) -0.0094(4) -0.0148(4) -0.0145(4)
Mo18 0.0436(5) 0.0317(4) 0.0178(4) -0.0061(3) -0.0058(4) -0.0131(4)
Cu1 0.0732(17) 0.0632(15) 0.0622(15) -0.0145(12) -0.0131(13) -0.0163(13)
Sb1 0.0239(3) 0.0219(3) 0.0190(3) -0.0063(2) -0.0030(2) -0.0065(2)
Sb2 0.0226(3) 0.0184(3) 0.0212(3) -0.0059(2) -0.0025(2) -0.0072(2)
Sb3 0.0203(3) 0.0170(3) 0.0166(3) -0.0050(2) -0.0029(2) -0.0054(2)
Sb4 0.0280(3) 0.0201(3) 0.0205(3) -0.0066(2) -0.0046(2) -0.0076(2)
Sb5 0.0324(4) 0.0246(3) 0.0245(3) -0.0040(3) -0.0116(3) -0.0057(3)
Sb6 0.0383(4) 0.0296(3) 0.0209(3) -0.0022(3) -0.0027(3) -0.0133(3)
O1 0.052(5) 0.057(5) 0.056(5) -0.040(4) 0.008(4) -0.012(4)
O2 0.055(5) 0.068(6) 0.029(4) -0.005(4) 0.001(4) -0.021(4)
O3 0.053(5) 0.077(6) 0.066(6) -0.057(5) 0.009(4) -0.026(5)
O4 0.050(5) 0.072(6) 0.040(4) -0.016(4) -0.015(4) -0.015(4)
O5 0.042(4) 0.055(5) 0.025(4) -0.011(3) -0.006(3) -0.010(4)
O6 0.028(4) 0.043(4) 0.038(4) -0.011(3) -0.009(3) -0.010(3)
O7 0.031(4) 0.033(3) 0.018(3) -0.003(3) -0.008(3) -0.011(3)
O8 0.029(3) 0.026(3) 0.018(3) -0.005(3) 0.001(3) -0.010(3)
O9 0.051(5) 0.040(4) 0.033(4) -0.006(3) 0.003(3) -0.019(4)
O10 0.033(4) 0.032(4) 0.029(4) -0.006(3) -0.011(3) -0.001(3)
O11 0.046(4) 0.025(3) 0.028(3) 0.001(3) -0.016(3) -0.012(3)
O12 0.047(5) 0.038(4) 0.052(5) -0.001(4) -0.002(4) -0.018(4)
O13 0.041(4) 0.025(3) 0.031(4) -0.002(3) -0.006(3) -0.007(3)
O14 0.036(4) 0.033(4) 0.034(4) -0.001(3) -0.011(3) 0.001(3)
O15 0.062(5) 0.028(4) 0.042(4) -0.011(3) -0.002(4) -0.005(4)
O16 0.062(5) 0.032(4) 0.059(5) -0.019(4) -0.005(4) -0.015(4)
O17 0.028(4) 0.031(3) 0.028(3) -0.007(3) -0.001(3) -0.006(3)
O18 0.031(3) 0.015(3) 0.021(3) -0.005(2) -0.006(3) -0.003(3)
O19 0.034(4) 0.025(3) 0.034(4) -0.012(3) -0.001(3) -0.011(3)
O20 0.027(3) 0.030(3) 0.024(3) -0.008(3) 0.002(3) -0.010(3)
O21 0.029(3) 0.024(3) 0.021(3) -0.010(3) -0.001(3) -0.008(3)
O22 0.027(3) 0.025(3) 0.024(3) -0.008(3) 0.000(3) -0.010(3)
O23 0.036(4) 0.037(4) 0.042(4) -0.022(3) -0.001(3) -0.015(3)
O24 0.036(4) 0.034(4) 0.022(3) -0.016(3) -0.002(3) -0.012(3)
O25 0.032(4) 0.036(4) 0.040(4) -0.022(3) 0.002(3) -0.004(3)
O26 0.038(4) 0.032(4) 0.033(4) -0.008(3) -0.008(3) -0.012(3)
O27 0.024(3) 0.023(3) 0.026(3) -0.002(3) -0.006(3) -0.008(3)
O28 0.025(3) 0.029(3) 0.023(3) -0.006(3) -0.006(3) -0.010(3)
O29 0.028(4) 0.045(4) 0.043(4) -0.017(3) -0.003(3) -0.005(3)
O30 0.034(4) 0.035(4) 0.028(3) -0.007(3) 0.001(3) -0.015(3)
O31 0.023(3) 0.023(3) 0.021(3) -0.005(3) -0.002(2) -0.008(3)
O32 0.022(3) 0.025(3) 0.018(3) -0.005(3) -0.001(2) -0.008(3)
O33 0.025(4) 0.038(4) 0.044(4) -0.019(3) -0.002(3) -0.008(3)
O34 0.027(4) 0.029(3) 0.029(3) -0.007(3) -0.003(3) -0.003(3)
O35 0.036(4) 0.017(3) 0.024(3) -0.003(3) -0.004(3) -0.005(3)
O36 0.048(5) 0.040(4) 0.041(4) -0.007(3) -0.004(3) -0.025(4)
O37 0.052(5) 0.047(4) 0.064(5) -0.028(4) -0.005(4) -0.024(4)
O38 0.033(4) 0.032(4) 0.035(4) -0.016(3) -0.007(3) -0.009(3)
O39 0.033(4) 0.023(3) 0.021(3) -0.009(3) -0.002(3) -0.008(3)
O40 0.046(4) 0.032(4) 0.026(3) -0.014(3) 0.009(3) -0.011(3)
O41 0.029(3) 0.031(3) 0.023(3) -0.016(3) 0.002(3) -0.010(3)
O42 0.030(3) 0.017(3) 0.024(3) -0.006(2) -0.003(3) -0.007(3)
O43 0.036(4) 0.027(3) 0.034(4) -0.015(3) -0.001(3) -0.013(3)
O44 0.034(4) 0.058(5) 0.062(5) -0.034(4) 0.009(4) -0.017(4)
O45 0.029(3) 0.029(3) 0.025(3) -0.009(3) -0.006(3) -0.008(3)
O46 0.025(3) 0.022(3) 0.023(3) -0.007(3) -0.002(3) -0.008(3)
O47 0.029(4) 0.026(3) 0.032(3) -0.013(3) 0.003(3) -0.013(3)
O48 0.032(4) 0.047(4) 0.047(4) -0.021(4) 0.007(3) -0.017(3)
O49 0.056(5) 0.047(4) 0.043(4) -0.016(4) -0.001(4) -0.035(4)
O50 0.034(4) 0.026(3) 0.025(3) -0.009(3) 0.001(3) -0.015(3)
O51 0.024(3) 0.030(3) 0.032(4) -0.014(3) -0.001(3) -0.009(3)
O52 0.034(4) 0.033(4) 0.040(4) -0.019(3) 0.002(3) -0.004(3)
O53 0.047(5) 0.043(5) 0.107(7) -0.043(5) 0.018(5) -0.015(4)
O54 0.045(4) 0.030(4) 0.051(4) -0.018(3) 0.006(4) -0.017(3)
O55 0.055(5) 0.044(4) 0.068(5) -0.024(4) 0.004(4) -0.029(4)
O56 0.042(4) 0.041(4) 0.029(4) -0.008(3) 0.003(3) -0.020(3)
O57 0.033(4) 0.022(3) 0.030(3) -0.001(3) -0.004(3) -0.013(3)
O58 0.031(4) 0.022(3) 0.033(4) 0.000(3) -0.009(3) -0.008(3)
O59 0.023(3) 0.034(4) 0.040(4) -0.015(3) -0.009(3) -0.004(3)
O60 0.029(3) 0.024(3) 0.022(3) -0.004(3) -0.008(3) -0.009(3)
O61 0.025(3) 0.022(3) 0.018(3) -0.003(2) -0.002(2) -0.010(3)
O62 0.040(4) 0.040(4) 0.033(4) -0.011(3) 0.011(3) -0.019(3)
O63 0.040(4) 0.023(3) 0.030(4) -0.007(3) -0.006(3) -0.007(3)
O64 0.028(3) 0.025(3) 0.028(3) -0.006(3) -0.007(3) -0.009(3)
O65 0.046(4) 0.038(4) 0.044(4) -0.007(3) -0.014(3) -0.014(3)
O66 0.060(5) 0.060(5) 0.058(5) -0.030(4) -0.013(4) -0.025(4)
O67 0.051(5) 0.040(4) 0.027(4) -0.014(3) -0.003(3) -0.016(3)
O68 0.055(5) 0.056(5) 0.026(4) -0.016(3) -0.002(3) -0.018(4)
O69 0.066(5) 0.036(4) 0.030(4) -0.003(3) -0.013(4) -0.021(4)
O70 0.059(5) 0.045(4) 0.044(4) -0.001(4) -0.023(4) -0.016(4)
O71 0.059(6) 0.052(5) 0.062(5) 0.017(4) -0.014(4) -0.029(4)
O72 0.050(5) 0.041(4) 0.074(6) 0.012(4) -0.029(4) -0.020(4)
O73 0.048(4) 0.032(4) 0.025(3) 0.004(3) -0.013(3) -0.015(3)
O74 0.068(5) 0.039(4) 0.027(4) -0.010(3) -0.003(4) -0.001(4)

loop_
_atom_type_symbol
_atom_type_description
_atom_type_scat_dispersion_real
_atom_type_scat_dispersion_imag
_atom_type_scat_source
H H 0.0000 0.0000 'International Tables Vol C Tables 4.2.6.8 and 6.1.1.4'
N N 0.0061 0.0033 'International Tables Vol C Tables 4.2.6.8 and 6.1.1.4'
O O 0.0106 0.0060 'International Tables Vol C Tables 4.2.6.8 and 6.1.1.4'
Mo Mo -1.6832 0.6857 'International Tables Vol C Tables 4.2.6.8 and 6.1.1.4'
Sb Sb -0.5866 1.5461 'International Tables Vol C Tables 4.2.6.8 and 6.1.1.4'
Cu Cu 0.3201 1.2651 'International Tables Vol C Tables 4.2.6.8 and 6.1.1.4'

loop_
_geom_angle_atom_site_label_1
_geom_angle_atom_site_label_2
_geom_angle_atom_site_label_3
_geom_angle
_geom_angle_site_symmetry_1
_geom_angle_site_symmetry_3
_geom_angle_publ_flag
O1 Mo1 O2 105.0(4) . . ?
O1 Mo1 O25 96.5(3) . . ?
O2 Mo1 O25 100.3(3) . . ?
O1 Mo1 O5 100.1(4) . . ?
O2 Mo1 O5 98.1(3) . . ?
O25 Mo1 O5 151.1(3) . . ?
O1 Mo1 O8 155.1(3) . . ?
O2 Mo1 O8 99.0(3) . . ?
O25 Mo1 O8 72.5(2) . . ?
O5 Mo1 O8 82.7(3) . . ?
O1 Mo1 O24 87.9(3) . . ?
O2 Mo1 O24 165.0(3) . . ?
O25 Mo1 O24 85.6(3) . . ?
O5 Mo1 O24 71.6(3) . . ?
O8 Mo1 O24 69.4(2) . . ?
O4 Mo2 O3 104.9(4) . . ?
O4 Mo2 O5 99.5(4) . . ?
O3 Mo2 O5 100.3(4) . . ?
O4 Mo2 O23 98.7(3) . . ?
O3 Mo2 O23 94.9(4) . . ?
O5 Mo2 O23 152.4(3) . . ?
O4 Mo2 O7 97.4(3) . . ?
O3 Mo2 O7 155.7(3) . . ?
O5 Mo2 O7 85.1(3) . . ?
O23 Mo2 O7 72.0(2) . . ?
O4 Mo2 O24 165.0(3) . . ?
O3 Mo2 O24 89.1(3) . . ?
O5 Mo2 O24 72.3(3) . . ?
O23 Mo2 O24 85.1(3) . . ?
O7 Mo2 O24 69.8(2) . . ?
O29 Mo3 O9 104.4(4) . . ?
O29 Mo3 O20 101.2(3) . . ?
O9 Mo3 O20 99.6(3) . . ?
O29 Mo3 O25 96.2(3) . . ?
O9 Mo3 O25 98.5(3) . . ?
O20 Mo3 O25 150.7(3) . . ?
O29 Mo3 O8 156.5(3) . . ?
O9 Mo3 O8 98.0(3) . . ?
O20 Mo3 O8 81.7(2) . . ?
O25 Mo3 O8 73.2(3) . . ?
O29 Mo3 O28 87.8(3) . . ?
O9 Mo3 O28 167.8(3) . . ?
O20 Mo3 O28 77.0(2) . . ?
O25 Mo3 O28 80.4(3) . . ?
O8 Mo3 O28 69.9(2) . . ?
O6 Mo4 O26 104.5(3) . . ?
O6 Mo4 O22 98.7(3) . . ?
O26 Mo4 O22 101.6(3) . . ?
O6 Mo4 O23 94.9(3) . . ?
O26 Mo4 O23 95.0(3) . . ?
O22 Mo4 O23 155.1(3) . . ?
O6 Mo4 O7 99.1(3) . . ?
O26 Mo4 O7 154.6(3) . . ?
O22 Mo4 O7 83.8(3) . . ?
O23 Mo4 O7 73.4(3) . . ?
O6 Mo4 O27 170.2(3) . . ?
O26 Mo4 O27 85.1(3) . . ?
O22 Mo4 O27 81.1(2) . . ?
O23 Mo4 O27 82.0(3) . . ?
O7 Mo4 O27 71.1(2) . . ?
O19 Mo5 O11 101.7(3) . . ?
O19 Mo5 O20 101.4(3) . . ?
O11 Mo5 O20 97.6(3) . . ?
O19 Mo5 O18 95.9(3) . . ?
O11 Mo5 O18 94.3(3) . . ?
O20 Mo5 O18 156.5(2) . . ?
O19 Mo5 O21 162.8(3) . . ?
O11 Mo5 O21 92.7(3) . . ?
O20 Mo5 O21 85.9(3) . . ?
O18 Mo5 O21 73.3(2) . . ?
O19 Mo5 O31 87.0(3) . . ?
O11 Mo5 O31 171.2(3) . . ?
O20 Mo5 O31 81.7(2) . . ?
O18 Mo5 O31 83.5(2) . . ?
O21 Mo5 O31 78.6(2) . . ?
O17 Mo6 O10 105.8(3) . . ?
O17 Mo6 O18 99.6(3) . . ?
O10 Mo6 O18 96.3(3) . . ?
O17 Mo6 O22 96.9(3) . . ?
O10 Mo6 O22 96.5(3) . . ?
O18 Mo6 O22 155.5(2) . . ?
O17 Mo6 O21 163.9(3) . . ?
O10 Mo6 O21 89.7(3) . . ?
O18 Mo6 O21 73.7(2) . . ?
O22 Mo6 O21 85.6(2) . . ?
O17 Mo6 O32 86.7(3) . . ?
O10 Mo6 O32 167.4(3) . . ?
O18 Mo6 O32 83.4(2) . . ?
O22 Mo6 O32 79.6(2) . . ?
O21 Mo6 O32 78.0(2) . . ?
O12 Mo7 O16 103.0(4) . . ?
O12 Mo7 O36 99.4(3) . . ?
O16 Mo7 O36 100.6(4) . . ?
O12 Mo7 O13 96.4(3) . . ?
O16 Mo7 O13 97.3(3) . . ?
O36 Mo7 O13 152.7(3) . . ?
O12 Mo7 O35 158.2(3) . . ?
O16 Mo7 O35 97.1(3) . . ?
O36 Mo7 O35 84.8(3) . . ?
O13 Mo7 O35 72.6(2) . . ?
O12 Mo7 O19 83.0(3) . . ?
O16 Mo7 O19 170.3(3) . . ?
O36 Mo7 O19 85.7(3) . . ?
O13 Mo7 O19 74.3(3) . . ?
O35 Mo7 O19 76.0(2) . . ?
O15 Mo8 O14 104.3(4) . . ?
O15 Mo8 O13 101.2(3) . . ?
O14 Mo8 O13 97.9(3) . . ?
O15 Mo8 O34 95.9(3) . . ?
O14 Mo8 O34 96.9(3) . . ?
O13 Mo8 O34 153.8(3) . . ?
O15 Mo8 O35 96.6(3) . . ?
O14 Mo8 O35 158.8(3) . . ?
O13 Mo8 O35 73.9(3) . . ?
O34 Mo8 O35 84.6(2) . . ?
O44 Mo9 O37 103.9(4) . . ?
O44 Mo9 O36 99.9(4) . . ?
O37 Mo9 O36 100.3(3) . . ?
O44 Mo9 O65 94.5(4) . . ?
O37 Mo9 O65 99.4(3) . . ?
O36 Mo9 O65 151.9(3) . . ?
O44 Mo9 O38 158.6(3) . . ?
O37 Mo9 O38 95.7(3) . . ?
O36 Mo9 O38 84.5(3) . . ?
O65 Mo9 O38 73.7(3) . . ?
O44 Mo9 O43 89.6(3) . . ?
O37 Mo9 O43 166.4(3) . . ?
O36 Mo9 O43 75.4(3) . . ?
O65 Mo9 O43 80.7(3) . . ?
O38 Mo9 O43 71.2(2) . . ?
O40 Mo10 O41 103.7(3) . . ?
O40 Mo10 O34 101.2(3) . . ?
O41 Mo10 O34 102.1(3) . . ?
O40 Mo10 O39 95.1(3) . . ?
O41 Mo10 O39 156.1(3) . . ?
O34 Mo10 O39 88.3(3) . . ?
O40 Mo10 O63 95.9(3) . . ?
O41 Mo10 O63 89.5(3) . . ?
O34 Mo10 O63 156.3(3) . . ?
O39 Mo10 O63 73.7(2) . . ?
O40 Mo10 O42 165.9(3) . . ?
O41 Mo10 O42 89.4(3) . . ?
O34 Mo10 O42 80.8(2) . . ?
O39 Mo10 O42 70.9(2) . . ?
O63 Mo10 O42 78.7(2) . . ?
O40 Mo10 Sb4 130.3(2) . . ?
O41 Mo10 Sb4 125.4(2) . . ?
O34 Mo10 Sb4 77.4(2) . . ?
O39 Mo10 Sb4 35.71(17) . . ?
O63 Mo10 Sb4 79.03(19) . . ?
O42 Mo10 Sb4 36.10(14) . . ?
O30 Mo11 O59 104.5(3) . . ?
O30 Mo11 O43 101.0(3) . . ?
O59 Mo11 O43 97.6(3) . . ?
O30 Mo11 O45 94.5(3) . . ?
O59 Mo11 O45 89.3(3) . . ?
O43 Mo11 O45 160.8(3) . . ?
O30 Mo11 O31 99.2(3) . . ?
O59 Mo11 O31 154.9(3) . . ?
O43 Mo11 O31 85.8(3) . . ?
O45 Mo11 O31 80.6(2) . . ?
O30 Mo11 O60 170.0(3) . . ?
O59 Mo11 O60 84.0(3) . . ?
O43 Mo11 O60 82.7(2) . . ?
O45 Mo11 O60 80.2(2) . . ?
O31 Mo11 O60 71.7(2) . . ?
O33 Mo12 O62 104.2(3) . . ?
O33 Mo12 O47 101.2(3) . . ?
O62 Mo12 O47 99.6(3) . . ?
O33 Mo12 O32 101.0(3) . . ?
O62 Mo12 O32 152.3(3) . . ?
O47 Mo12 O32 86.4(2) . . ?
O33 Mo12 O41 91.8(3) . . ?
O62 Mo12 O41 88.0(3) . . ?
O47 Mo12 O41 162.7(2) . . ?
O32 Mo12 O41 79.9(2) . . ?
O33 Mo12 O61 168.9(3) . . ?
O62 Mo12 O61 81.4(3) . . ?
O47 Mo12 O61 87.1(2) . . ?
O32 Mo12 O61 71.9(2) . . ?
O41 Mo12 O61 78.6(2) . . ?
O33 Mo12 Sb3 135.7(2) . . ?
O62 Mo12 Sb3 118.2(2) . . ?
O47 Mo12 Sb3 84.38(18) . . ?
O32 Mo12 Sb3 35.00(16) . . ?
O41 Mo12 Sb3 78.37(17) . . ?
O61 Mo12 Sb3 36.99(14) . . ?
O52 Mo13 O45 103.6(3) . . ?
O52 Mo13 O58 98.0(3) . . ?
O45 Mo13 O58 96.1(3) . . ?
O52 Mo13 O28 96.9(3) . . ?
O45 Mo13 O28 96.9(3) . . ?
O58 Mo13 O28 157.3(3) . . ?
O52 Mo13 O51 98.6(3) . . ?
O45 Mo13 O51 157.2(3) . . ?
O58 Mo13 O51 75.4(2) . . ?
O28 Mo13 O51 85.5(2) . . ?
O52 Mo13 O46 169.3(3) . . ?
O45 Mo13 O46 87.1(3) . . ?
O58 Mo13 O46 80.8(2) . . ?
O28 Mo13 O46 81.4(2) . . ?
O51 Mo13 O46 70.7(2) . . ?
O49 Mo14 O48 105.8(4) . . ?
O49 Mo14 O56 101.5(3) . . ?
O48 Mo14 O56 98.9(3) . . ?
O49 Mo14 O26 94.8(3) . . ?
O48 Mo14 O26 96.1(3) . . ?
O56 Mo14 O26 153.9(3) . . ?
O49 Mo14 O50 97.5(3) . . ?
O48 Mo14 O50 156.7(3) . . ?
O56 Mo14 O50 75.3(3) . . ?
O26 Mo14 O50 82.4(3) . . ?
O49 Mo14 O47 164.6(3) . . ?
O48 Mo14 O47 87.6(3) . . ?
O56 Mo14 O47 83.5(3) . . ?
O26 Mo14 O47 75.8(2) . . ?
O50 Mo14 O47 69.5(2) . . ?
O72 Mo15 O53 106.9(5) . . ?
O72 Mo15 O54 101.6(3) . . ?
O53 Mo15 O54 98.1(4) . . ?
O72 Mo15 O58 97.9(3) . . ?
O53 Mo15 O58 98.5(3) . . ?
O54 Mo15 O58 149.4(3) . . ?
O72 Mo15 O51 154.8(4) . . ?
O53 Mo15 O51 97.2(4) . . ?
O54 Mo15 O51 81.9(3) . . ?
O58 Mo15 O51 70.7(2) . . ?
O72 Mo15 O57 86.6(3) . . ?
O53 Mo15 O57 165.1(4) . . ?
O54 Mo15 O57 72.2(3) . . ?
O58 Mo15 O57 85.8(2) . . ?
O51 Mo15 O57 70.6(2) . . ?
O55 Mo16 O71 106.3(4) . . ?
O55 Mo16 O54 96.4(3) . . ?
O71 Mo16 O54 99.9(4) . . ?
O55 Mo16 O56 100.3(3) . . ?
O71 Mo16 O56 97.4(4) . . ?
O54 Mo16 O56 151.4(3) . . ?
O55 Mo16 O50 95.7(3) . . ?
O71 Mo16 O50 157.1(4) . . ?
O54 Mo16 O50 83.3(3) . . ?
O56 Mo16 O50 72.1(3) . . ?
O55 Mo16 O57 161.7(3) . . ?
O71 Mo16 O57 89.7(3) . . ?
O54 Mo16 O57 71.5(3) . . ?
O56 Mo16 O57 86.1(3) . . ?
O50 Mo16 O57 69.7(2) . . ?
O66 Mo17 O70 107.3(4) . . ?
O66 Mo17 O65 100.8(4) . . ?
O70 Mo17 O65 96.4(4) . . ?
O66 Mo17 O67 97.5(4) . . ?
O70 Mo17 O67 98.7(4) . . ?
O65 Mo17 O67 151.6(3) . . ?
O66 Mo17 O38 99.1(3) . . ?
O70 Mo17 O38 153.3(3) . . ?
O65 Mo17 O38 74.1(3) . . ?
O67 Mo17 O38 81.8(3) . . ?
O66 Mo17 O64 166.0(3) . . ?
O70 Mo17 O64 84.1(3) . . ?
O65 Mo17 O64 85.6(3) . . ?
O67 Mo17 O64 72.2(2) . . ?
O38 Mo17 O64 70.5(2) . . ?
O68 Mo18 O69 106.5(4) . . ?
O68 Mo18 O67 98.6(3) . . ?
O69 Mo18 O67 101.5(3) . . ?
O68 Mo18 O63 100.8(3) . . ?
O69 Mo18 O63 94.2(3) . . ?
O67 Mo18 O63 150.3(3) . . ?
O68 Mo18 O39 94.2(3) . . ?
O69 Mo18 O39 157.2(3) . . ?
O67 Mo18 O39 84.0(3) . . ?
O63 Mo18 O39 72.4(2) . . ?
O68 Mo18 O64 162.9(3) . . ?
O69 Mo18 O64 90.0(3) . . ?
O67 Mo18 O64 73.3(3) . . ?
O63 Mo18 O64 81.8(2) . . ?
O39 Mo18 O64 70.3(2) . . ?
O74 Cu1 O74 179.999(2) . 2_566 ?
O74 Cu1 O11 91.3(3) . . ?
O74 Cu1 O11 88.7(3) 2_566 . ?
O74 Cu1 O11 88.7(3) . 2_566 ?
O74 Cu1 O11 91.3(3) 2_566 2_566 ?
O11 Cu1 O11 179.999(2) . 2_566 ?
O74 Cu1 O10 92.6(3) . . ?
O74 Cu1 O10 87.4(3) 2_566 . ?
O11 Cu1 O10 87.2(2) . . ?
O11 Cu1 O10 92.8(2) 2_566 . ?
O74 Cu1 O10 87.4(3) . 2_566 ?
O74 Cu1 O10 92.6(3) 2_566 2_566 ?
O11 Cu1 O10 92.8(2) . 2_566 ?
O11 Cu1 O10 87.2(2) 2_566 2_566 ?
O10 Cu1 O10 179.998(2) . 2_566 ?
O21 Sb1 O8 93.3(3) . . ?
O21 Sb1 O28 96.0(3) . . ?
O8 Sb1 O28 87.2(2) . . ?
O21 Sb1 O27 95.7(3) . . ?
O8 Sb1 O27 170.1(3) . . ?
O28 Sb1 O27 96.1(2) . . ?
O21 Sb1 O7 94.0(3) . . ?
O8 Sb1 O7 93.9(2) . . ?
O28 Sb1 O7 169.8(3) . . ?
O27 Sb1 O7 81.3(2) . . ?
O21 Sb1 O24 172.1(2) . . ?
O8 Sb1 O24 81.6(3) . . ?
O28 Sb1 O24 89.8(3) . . ?
O27 Sb1 O24 89.1(3) . . ?
O7 Sb1 O24 80.4(3) . . ?
O27 Sb2 O50 90.9(2) . . ?
O27 Sb2 O46 93.4(2) . . ?
O50 Sb2 O46 174.8(3) . . ?
O27 Sb2 O47 93.4(3) . . ?
O50 Sb2 O47 83.3(3) . . ?
O46 Sb2 O47 99.4(3) . . ?
O27 Sb2 O51 91.8(3) . . ?
O50 Sb2 O51 95.7(3) . . ?
O46 Sb2 O51 81.2(2) . . ?
O47 Sb2 O51 174.7(3) . . ?
O27 Sb2 O57 172.5(3) . . ?
O50 Sb2 O57 83.6(2) . . ?
O46 Sb2 O57 92.0(2) . . ?
O47 Sb2 O57 90.9(3) . . ?
O51 Sb2 O57 83.8(3) . . ?
O32 Sb3 O31 106.1(2) . . ?
O32 Sb3 O42 90.5(2) . . ?
O31 Sb3 O42 90.4(2) . . ?
O32 Sb3 O46 90.7(2) . . ?
O31 Sb3 O46 90.3(2) . . ?
O42 Sb3 O46 178.4(2) . . ?
O32 Sb3 O61 80.1(2) . . ?
O31 Sb3 O61 173.8(2) . . ?
O42 Sb3 O61 88.6(2) . . ?
O46 Sb3 O61 90.6(2) . . ?
O32 Sb3 O60 173.4(2) . . ?
O31 Sb3 O60 80.5(2) . . ?
O42 Sb3 O60 89.3(2) . . ?
O46 Sb3 O60 89.4(2) . . ?
O61 Sb3 O60 93.3(2) . . ?
O32 Sb3 Mo12 37.41(16) . . ?
O31 Sb3 Mo12 143.43(17) . . ?
O42 Sb3 Mo12 91.32(18) . . ?
O46 Sb3 Mo12 88.96(17) . . ?
O61 Sb3 Mo12 42.78(16) . . ?
O60 Sb3 Mo12 136.03(17) . . ?
O35 Sb4 O38 95.1(3) . . ?
O35 Sb4 O42 92.2(2) . . ?
O38 Sb4 O42 171.2(3) . . ?
O35 Sb4 O39 95.1(3) . . ?
O38 Sb4 O39 95.0(3) . . ?
O42 Sb4 O39 79.6(2) . . ?
O35 Sb4 O43 94.9(3) . . ?
O38 Sb4 O43 85.1(3) . . ?
O42 Sb4 O43 99.1(3) . . ?
O39 Sb4 O43 169.9(2) . . ?
O35 Sb4 O64 176.8(3) . . ?
O38 Sb4 O64 83.4(3) . . ?
O42 Sb4 O64 89.0(2) . . ?
O39 Sb4 O64 82.2(2) . . ?
O43 Sb4 O64 87.8(3) . . ?
O35 Sb4 Mo10 87.91(19) . . ?
O38 Sb4 Mo10 132.3(2) . . ?
O42 Sb4 Mo10 43.08(18) . . ?
O39 Sb4 Mo10 37.53(17) . . ?
O43 Sb4 Mo10 142.14(18) . . ?
O64 Sb4 Mo10 91.00(17) . . ?
O73 Sb5 O60 97.4(3) . . ?
O73 Sb5 O64 92.6(3) . . ?
O60 Sb5 O64 91.6(2) . . ?
O73 Sb6 O61 95.4(3) . . ?
O73 Sb6 O63 94.3(3) . . ?
O61 Sb6 O63 90.7(2) . . ?
Mo2 O5 Mo1 122.0(4) . . ?
Sb1 O7 Mo4 106.3(3) . . ?
Sb1 O7 Mo2 109.2(3) . . ?
Mo4 O7 Mo2 97.6(2) . . ?
Sb1 O8 Mo3 106.1(3) . . ?
Sb1 O8 Mo1 108.7(3) . . ?
Mo3 O8 Mo1 94.5(2) . . ?
Mo6 O10 Cu1 138.0(3) . . ?
Mo5 O11 Cu1 144.9(4) . . ?
Mo8 O13 Mo7 113.1(3) . . ?
Mo6 O18 Mo5 111.0(3) . . ?
Mo5 O19 Mo7 145.9(4) . . ?
Mo5 O20 Mo3 157.8(4) . . ?
Sb1 O21 Mo5 130.1(3) . . ?
Sb1 O21 Mo6 130.9(3) . . ?
Mo5 O21 Mo6 97.8(2) . . ?
Mo4 O22 Mo6 155.8(4) . . ?
Mo4 O23 Mo2 111.7(3) . . ?
Sb1 O24 Mo2 100.4(3) . . ?
Sb1 O24 Mo1 100.3(2) . . ?
Mo2 O24 Mo1 90.6(2) . . ?
Mo3 O25 Mo1 113.8(3) . . ?
Mo4 O26 Mo14 160.3(4) . . ?
Sb2 O27 Sb1 130.1(3) . . ?
Sb2 O27 Mo4 128.6(3) . . ?
Sb1 O27 Mo4 99.6(2) . . ?
Mo13 O28 Sb1 143.6(3) . . ?
Mo13 O28 Mo3 120.5(3) . . ?
Sb1 O28 Mo3 95.4(2) . . ?
Sb3 O31 Mo11 107.9(3) . . ?
Sb3 O31 Mo5 128.4(3) . . ?
Mo11 O31 Mo5 122.3(3) . . ?
Sb3 O32 Mo12 107.6(3) . . ?
Sb3 O32 Mo6 127.5(3) . . ?
Mo12 O32 Mo6 123.9(3) . . ?
Mo10 O34 Mo8 156.2(4) . . ?
Sb4 O35 Mo7 130.5(3) . . ?
Sb4 O35 Mo8 133.6(3) . . ?
Mo7 O35 Mo8 95.8(2) . . ?
Mo7 O36 Mo9 160.3(4) . . ?
Sb4 O38 Mo9 104.5(3) . . ?
Sb4 O38 Mo17 107.6(3) . . ?
Mo9 O38 Mo17 94.7(2) . . ?
Sb4 O39 Mo10 106.8(3) . . ?
Sb4 O39 Mo18 107.8(3) . . ?
Mo10 O39 Mo18 100.5(2) . . ?
Mo10 O41 Mo12 151.9(4) . . ?
Sb4 O42 Sb3 129.9(3) . . ?
Sb4 O42 Mo10 100.8(2) . . ?
Sb3 O42 Mo10 128.0(3) . . ?
Mo11 O43 Sb4 137.7(3) . . ?
Mo11 O43 Mo9 124.0(3) . . ?
Sb4 O43 Mo9 97.7(3) . . ?
Mo13 O45 Mo11 153.9(4) . . ?
Sb3 O46 Sb2 130.2(3) . . ?
Sb3 O46 Mo13 129.1(3) . . ?
Sb2 O46 Mo13 100.0(2) . . ?
Mo12 O47 Sb2 136.4(3) . . ?
Mo12 O47 Mo14 124.3(3) . . ?
Sb2 O47 Mo14 98.8(2) . . ?
Sb2 O50 Mo14 108.1(3) . . ?
Sb2 O50 Mo16 106.2(3) . . ?
Mo14 O50 Mo16 93.3(2) . . ?
Sb2 O51 Mo13 107.7(3) . . ?
Sb2 O51 Mo15 104.2(3) . . ?
Mo13 O51 Mo15 94.9(2) . . ?
Mo15 O54 Mo16 120.5(4) . . ?
Mo14 O56 Mo16 114.1(3) . . ?
Sb2 O57 Mo15 101.4(3) . . ?
Sb2 O57 Mo16 100.4(3) . . ?
Mo15 O57 Mo16 90.8(2) . . ?
Mo13 O58 Mo15 113.4(3) . . ?
Sb5 O60 Sb3 136.9(3) . . ?
Sb5 O60 Mo11 112.4(3) . . ?
Sb3 O60 Mo11 99.9(2) . . ?
Sb3 O61 Sb6 137.3(3) . . ?
Sb3 O61 Mo12 100.2(2) . . ?
Sb6 O61 Mo12 113.1(3) . . ?
Mo18 O63 Mo10 106.7(3) . . ?
Mo18 O63 Sb6 124.6(3) . . ?
Mo10 O63 Sb6 126.8(3) . . ?
Sb4 O64 Sb5 125.6(3) . . ?
Sb4 O64 Mo17 98.5(2) . . ?
Sb5 O64 Mo17 111.2(3) . . ?
Sb4 O64 Mo18 99.4(2) . . ?
Sb5 O64 Mo18 124.6(3) . . ?
Mo17 O64 Mo18 89.0(2) . . ?
Mo17 O65 Mo9 112.9(4) . . ?
Mo18 O67 Mo17 121.3(4) . . ?
Sb5 O73 Sb6 137.0(3) . . ?

loop_
_geom_bond_atom_site_label_1
_geom_bond_atom_site_label_2
_geom_bond_distance
_geom_bond_site_symmetry_2
_geom_bond_publ_flag
Mo1 O1 1.696(7) . ?
Mo1 O2 1.708(8) . ?
Mo1 O25 1.944(7) . ?
Mo1 O5 1.950(7) . ?
Mo1 O8 2.222(6) . ?
Mo1 O24 2.376(6) . ?
Mo2 O4 1.700(8) . ?
Mo2 O3 1.712(8) . ?
Mo2 O5 1.909(7) . ?
Mo2 O23 1.957(7) . ?
Mo2 O7 2.179(6) . ?
Mo2 O24 2.372(6) . ?
Mo3 O29 1.706(7) . ?
Mo3 O9 1.716(7) . ?
Mo3 O20 1.928(6) . ?
Mo3 O25 1.932(7) . ?
Mo3 O8 2.201(6) . ?
Mo3 O28 2.507(6) . ?
Mo4 O6 1.685(6) . ?
Mo4 O26 1.796(6) . ?
Mo4 O22 1.836(6) . ?
Mo4 O23 1.953(7) . ?
Mo4 O7 2.121(6) . ?
Mo4 O27 2.321(6) . ?
Mo5 O19 1.728(6) . ?
Mo5 O11 1.747(6) . ?
Mo5 O20 1.859(6) . ?
Mo5 O18 1.991(6) . ?
Mo5 O21 2.150(6) . ?
Mo5 O31 2.208(6) . ?
Mo6 O17 1.694(6) . ?
Mo6 O10 1.785(6) . ?
Mo6 O18 1.953(6) . ?
Mo6 O22 1.982(6) . ?
Mo6 O21 2.165(6) . ?
Mo6 O32 2.244(6) . ?
Mo7 O12 1.713(8) . ?
Mo7 O16 1.725(8) . ?
Mo7 O36 1.887(7) . ?
Mo7 O13 1.967(7) . ?
Mo7 O35 2.168(6) . ?
Mo7 O19 2.429(6) . ?
Mo8 O15 1.712(7) . ?
Mo8 O14 1.717(7) . ?
Mo8 O13 1.893(7) . ?
Mo8 O34 1.986(6) . ?
Mo8 O35 2.174(6) . ?
Mo9 O44 1.709(8) . ?
Mo9 O37 1.710(7) . ?
Mo9 O36 1.907(7) . ?
Mo9 O65 1.969(7) . ?
Mo9 O38 2.211(7) . ?
Mo9 O43 2.372(6) . ?
Mo10 O40 1.699(7) . ?
Mo10 O41 1.780(6) . ?
Mo10 O34 1.819(6) . ?
Mo10 O39 2.078(6) . ?
Mo10 O63 2.093(6) . ?
Mo10 O42 2.271(6) . ?
Mo10 Sb4 3.2657(10) . ?
Mo11 O30 1.690(6) . ?
Mo11 O59 1.714(6) . ?
Mo11 O43 1.941(6) . ?
Mo11 O45 2.087(6) . ?
Mo11 O31 2.090(6) . ?
Mo11 O60 2.267(6) . ?
Mo12 O33 1.675(6) . ?
Mo12 O62 1.724(6) . ?
Mo12 O47 1.936(6) . ?
Mo12 O32 2.067(6) . ?
Mo12 O41 2.079(6) . ?
Mo12 O61 2.239(6) . ?
Mo12 Sb3 3.2440(10) . ?
Mo13 O52 1.695(7) . ?
Mo13 O45 1.773(6) . ?
Mo13 O58 1.913(6) . ?
Mo13 O28 1.945(6) . ?
Mo13 O51 2.109(6) . ?
Mo13 O46 2.335(6) . ?
Mo14 O49 1.706(7) . ?
Mo14 O48 1.717(7) . ?
Mo14 O56 1.882(7) . ?
Mo14 O26 2.030(6) . ?
Mo14 O50 2.174(6) . ?
Mo14 O47 2.410(6) . ?
Mo15 O72 1.716(8) . ?
Mo15 O53 1.719(8) . ?
Mo15 O54 1.927(7) . ?
Mo15 O58 1.958(6) . ?
Mo15 O51 2.278(6) . ?
Mo15 O57 2.342(7) . ?
Mo16 O55 1.698(7) . ?
Mo16 O71 1.710(8) . ?
Mo16 O54 1.934(7) . ?
Mo16 O56 1.956(7) . ?
Mo16 O50 2.253(6) . ?
Mo16 O57 2.367(6) . ?
Mo17 O66 1.715(7) . ?
Mo17 O70 1.727(7) . ?
Mo17 O65 1.938(8) . ?
Mo17 O67 1.966(7) . ?
Mo17 O38 2.219(6) . ?
Mo17 O64 2.391(6) . ?
Mo18 O68 1.707(8) . ?
Mo18 O69 1.712(7) . ?
Mo18 O67 1.884(7) . ?
Mo18 O63 2.017(6) . ?
Mo18 O39 2.212(6) . ?
Mo18 O64 2.397(7) . ?
Cu1 O74 1.968(7) . ?
Cu1 O74 1.968(7) 2_566 ?
Cu1 O11 2.015(6) . ?
Cu1 O11 2.015(6) 2_566 ?
Cu1 O10 2.229(6) . ?
Cu1 O10 2.230(6) 2_566 ?
Sb1 O21 1.942(6) . ?
Sb1 O8 1.961(6) . ?
Sb1 O28 1.967(6) . ?
Sb1 O27 1.981(6) . ?
Sb1 O7 1.993(6) . ?
Sb1 O24 2.049(6) . ?
Sb2 O27 1.956(6) . ?
Sb2 O50 1.956(6) . ?
Sb2 O46 1.975(6) . ?
Sb2 O47 1.984(6) . ?
Sb2 O51 1.990(6) . ?
Sb2 O57 2.008(6) . ?
Sb3 O32 1.952(6) . ?
Sb3 O31 1.955(6) . ?
Sb3 O42 1.968(6) . ?
Sb3 O46 1.973(6) . ?
Sb3 O61 1.983(6) . ?
Sb3 O60 2.000(6) . ?
Sb4 O35 1.931(6) . ?
Sb4 O38 1.954(6) . ?
Sb4 O42 1.959(6) . ?
Sb4 O39 1.991(6) . ?
Sb4 O43 1.994(7) . ?
Sb4 O64 2.050(6) . ?
Sb5 O73 1.913(7) . ?
Sb5 O60 1.983(6) . ?
Sb5 O64 2.077(6) . ?
Sb6 O73 1.963(7) . ?
Sb6 O61 2.019(6) . ?
Sb6 O63 2.112(6) . ?
